data_7703363
loop_
_publ_author_name
'Li, Haijian'
'Kegler, Philip'
'Alekseev, Evgeny V.'

_publ_section_title
;
 Crystal growth of novel 3D skeleton uranyl germanium complexes: influence
 of synthetic conditions on crystal structures.
;
_journal_issue 7
_journal_name_full 'Dalton transactions (Cambridge, England : 2003)'
_journal_page_first 2244
_journal_page_last 2257
_journal_paper_doi 10.1039/c9dt04750f
_journal_volume 49
_journal_year 2020
_chemical_formula_sum 'Ge4 O20.5 Rb6 U3'
_chemical_formula_weight 1845.27
_space_group_crystal_system triclinic
_space_group_IT_number 2
_space_group_name_Hall '-P 1'
_space_group_name_H-M_alt 'P -1'
_audit_creation_method SHELXL-2018/1
_audit_update_record
;
2019-12-05 deposited with the CCDC.	2020-01-24 downloaded from the CCDC.
;
_cell_angle_alpha 70.179(6)
_cell_angle_beta 89.046(5)
_cell_angle_gamma 86.240(5)
_cell_formula_units_Z 1
_cell_length_a 7.4797(4)
_cell_length_b 9.9013(6)
_cell_length_c 10.1327(7)
_cell_measurement_reflns_used 2364
_cell_measurement_temperature 293(2)
_cell_measurement_theta_max 32.0070
_cell_measurement_theta_min 2.7410
_cell_volume 704.43(8)
_computing_structure_refinement 'SHELXL-2018/1 (Sheldrick, 2018)'
_diffrn_ambient_temperature 293(2)
_diffrn_detector_area_resol_mean 15.9834
_diffrn_measured_fraction_theta_full 0.998
_diffrn_measured_fraction_theta_max 0.920
_diffrn_measurement_device_type 'SuperNova, Dual, Cu at zero, Eos'
_diffrn_measurement_method '\w scans'
_diffrn_radiation_type MoK\a
_diffrn_radiation_wavelength 0.71073
_diffrn_reflns_av_unetI/netI 0.1422
_diffrn_reflns_Laue_measured_fraction_full 0.998
_diffrn_reflns_Laue_measured_fraction_max 0.920
_diffrn_reflns_limit_h_max 11
_diffrn_reflns_limit_h_min -11
_diffrn_reflns_limit_k_max 14
_diffrn_reflns_limit_k_min -14
_diffrn_reflns_limit_l_max 15
_diffrn_reflns_limit_l_min -15
_diffrn_reflns_number 6856
_diffrn_reflns_point_group_measured_fraction_full 0.998
_diffrn_reflns_point_group_measured_fraction_max 0.920
_diffrn_reflns_theta_full 25.242
_diffrn_reflns_theta_max 32.430
_diffrn_reflns_theta_min 2.729
_diffrn_source 'fine-focus sealed tube'
_exptl_absorpt_coefficient_mu 31.754
_exptl_absorpt_correction_T_max 0.002
_exptl_absorpt_correction_T_min 0.001
_exptl_absorpt_correction_type multi-scan
_exptl_crystal_colour green
_exptl_crystal_density_diffrn 4.350
_exptl_crystal_description column
_exptl_crystal_F_000 790
_exptl_crystal_size_max 0.400
_exptl_crystal_size_mid 0.200
_exptl_crystal_size_min 0.200
_refine_diff_density_max 8.313
_refine_diff_density_min -2.956
_refine_diff_density_rms 0.643
_refine_ls_extinction_method none
_refine_ls_goodness_of_fit_ref 0.927
_refine_ls_hydrogen_treatment undef
_refine_ls_matrix_type full
_refine_ls_number_parameters 170
_refine_ls_number_reflns 6856
_refine_ls_number_restraints 18
_refine_ls_restrained_S_all 0.938
_refine_ls_R_factor_all 0.1119
_refine_ls_R_factor_gt 0.0591
_refine_ls_shift/su_max 0.000
_refine_ls_shift/su_mean 0.000
_refine_ls_structure_factor_coef Fsqd
_refine_ls_weighting_details 'w=1/[\s^2^(Fo^2^)+(0.0713P)^2^] where P=(Fo^2^+2Fc^2^)/3'
_refine_ls_weighting_scheme calc
_refine_ls_wR_factor_gt 0.1383
_refine_ls_wR_factor_ref 0.1480
_reflns_Friedel_coverage 0.000
_reflns_number_gt 3648
_reflns_number_total 6856
_reflns_threshold_expression 'I > 2\s(I)'
_cod_data_source_file c9dt04750f2.cif
_cod_data_source_block Rb6(UO2)3(Ge2O7)2(H2O)0.5
_cod_depositor_comments 'Adding full bibliography for 7703362--7703366.cif.'
_cod_original_formula_sum 'Ge4 O20.50 Rb6 U3'
_cod_database_code 7703363
_shelx_shelxl_version_number 2018/1
_shelx_space_group_comment
;
The symmetry employed for this shelxl refinement is uniquely defined
by the following loop, which should always be used as a source of
symmetry information in preference to the above space-group names.
They are only intended as comments.
;
_shelx_estimated_absorpt_t_min 0.028
_shelx_estimated_absorpt_t_max 0.061

loop_
_space_group_symop_operation_xyz
'x, y, z'
'-x, -y, -z'

loop_
_atom_site_label
_atom_site_type_symbol
_atom_site_fract_x
_atom_site_fract_y
_atom_site_fract_z
_atom_site_U_iso_or_equiv
_atom_site_adp_type
_atom_site_occupancy
_atom_site_site_symmetry_order
_atom_site_calc_flag
_atom_site_refinement_flags_posn
_atom_site_refinement_flags_adp
_atom_site_refinement_flags_occupancy
U1 U 0.500000 0.000000 0.000000 0.01426(19) Uani 1 2 d S . P
U2 U 0.500000 -0.500000 0.500000 0.0182(2) Uani 1 2 d S . P
U3 U 0.000000 -0.500000 0.000000 0.0249(2) Uani 1 2 d S . P
Rb1 Rb 0.9874(2) -0.3386(2) 0.57309(17) 0.0245(4) Uani 0.9 1 d . . P
Rb2 Rb -0.0001(3) 0.0644(2) 0.1600(2) 0.0272(5) Uani 0.8 1 d . . P
Rb3 Rb 0.5125(3) 0.3510(2) 0.1770(2) 0.0387(5) Uani 0.9 1 d . . P
Rb4 Rb 0.4802(5) -0.0863(5) 0.3924(4) 0.0290(9) Uani 0.4 1 d . U P
Ge1 Ge 0.22546(17) -0.30989(17) 0.18651(15) 0.0118(3) Uani 1 1 d . . .
Ge2 Ge 0.19758(19) 0.30683(18) -0.21570(17) 0.0190(4) Uani 1 1 d . . .
O1 O 0.3228(14) -0.1504(12) 0.1522(11) 0.024(3) Uani 1 1 d . . .
O2 O -0.0207(14) 0.2910(17) -0.2681(14) 0.046(4) Uani 1 1 d . . .
O3 O 0.1826(14) -0.3446(14) 0.0348(11) 0.029(3) Uani 1 1 d . . .
O4 O 0.3104(12) 0.3412(13) -0.3738(12) 0.028(3) Uani 1 1 d . . .
O5 O 0.1872(15) 0.4418(17) -0.1508(13) 0.043(4) Uani 1 1 d . . .
O6 O 0.1021(16) -0.6476(14) 0.1424(12) 0.034(3) Uani 1 1 d . . .
O7 O 0.3438(15) -0.4569(14) 0.3067(13) 0.037(3) Uani 1 1 d . . .
O8 O 0.2525(18) 0.1371(18) -0.0972(16) 0.056(4) Uani 1 1 d . U .
O9 O 0.5195(18) 0.0943(17) 0.1218(15) 0.051(4) Uani 1 1 d . . .
O10 O 0.3804(14) -0.3562(13) 0.5414(13) 0.030(3) Uani 1 1 d . . .
OW1 O 1.000000 0.000000 0.500000 0.028(8) Uani 0.5 2 d S U P

loop_
_atom_site_aniso_label
_atom_site_aniso_U_11
_atom_site_aniso_U_22
_atom_site_aniso_U_33
_atom_site_aniso_U_23
_atom_site_aniso_U_13
_atom_site_aniso_U_12
U1 0.0143(4) 0.0121(4) 0.0153(4) -0.0028(3) -0.0003(3) -0.0029(3)
U2 0.0109(4) 0.0214(5) 0.0175(4) 0.0001(3) -0.0012(3) -0.0022(3)
U3 0.0316(5) 0.0360(6) 0.0127(4) -0.0121(4) 0.0069(3) -0.0222(4)
Rb1 0.0197(8) 0.0369(12) 0.0154(8) -0.0071(8) 0.0004(6) -0.0014(7)
Rb2 0.0325(10) 0.0172(11) 0.0287(11) -0.0040(9) 0.0062(8) -0.0015(8)
Rb3 0.0349(10) 0.0377(13) 0.0498(13) -0.0236(10) 0.0124(9) -0.0014(9)
Rb4 0.0367(12) 0.0265(13) 0.0223(12) -0.0050(9) -0.0024(10) -0.0085(10)
Ge1 0.0093(7) 0.0140(8) 0.0110(7) -0.0024(6) 0.0001(5) -0.0023(6)
Ge2 0.0098(7) 0.0175(9) 0.0208(8) 0.0050(7) 0.0018(6) -0.0004(6)
O1 0.037(6) 0.017(6) 0.016(6) -0.002(5) 0.002(5) -0.013(5)
O2 0.016(6) 0.091(13) 0.050(9) -0.047(8) 0.013(5) -0.006(7)
O3 0.037(6) 0.043(8) 0.013(5) -0.015(5) 0.009(5) -0.027(6)
O4 0.016(5) 0.032(7) 0.030(7) -0.001(5) 0.006(4) -0.010(5)
O5 0.033(7) 0.069(11) 0.028(7) -0.015(7) 0.013(5) -0.020(7)
O6 0.049(7) 0.040(8) 0.022(6) -0.016(6) 0.014(5) -0.031(6)
O7 0.041(7) 0.029(8) 0.044(8) -0.015(6) -0.025(6) 0.004(6)
O8 0.055(4) 0.056(4) 0.056(4) -0.0181(17) 0.0004(12) -0.0031(12)
O9 0.075(10) 0.048(10) 0.042(8) -0.026(7) 0.026(7) -0.044(8)
O10 0.023(6) 0.023(7) 0.043(8) -0.011(6) -0.001(5) 0.000(5)
OW1 0.028(8) 0.028(8) 0.028(8) -0.009(3) 0.0001(12) -0.0017(13)

loop_
_atom_type_symbol
_atom_type_description
_atom_type_scat_dispersion_real
_atom_type_scat_dispersion_imag
_atom_type_scat_source
O O 0.0106 0.0060 'International Tables Vol C Tables 4.2.6.8 and 6.1.1.4'
Ge Ge 0.1547 1.8001 'International Tables Vol C Tables 4.2.6.8 and 6.1.1.4'
Rb Rb -0.9393 2.9676 'International Tables Vol C Tables 4.2.6.8 and 6.1.1.4'
U U -9.6767 9.6646 'International Tables Vol C Tables 4.2.6.8 and 6.1.1.4'

loop_
_geom_angle_atom_site_label_1
_geom_angle_atom_site_label_2
_geom_angle_atom_site_label_3
_geom_angle
_geom_angle_site_symmetry_1
_geom_angle_site_symmetry_3
O9 U1 O9 180.0 2_655 .
O9 U1 O1 89.1(5) 2_655 2_655
O9 U1 O1 90.9(5) . 2_655
O9 U1 O1 90.9(5) 2_655 .
O9 U1 O1 89.1(5) . .
O1 U1 O1 180.0 2_655 .
O9 U1 O8 88.5(7) 2_655 .
O9 U1 O8 91.5(7) . .
O1 U1 O8 91.8(5) 2_655 .
O1 U1 O8 88.2(5) . .
O9 U1 O8 91.5(7) 2_655 2_655
O9 U1 O8 88.5(7) . 2_655
O1 U1 O8 88.2(5) 2_655 2_655
O1 U1 O8 91.8(5) . 2_655
O8 U1 O8 180.0 . 2_655
O9 U1 Rb4 42.7(5) 2_655 2_655
O9 U1 Rb4 137.3(5) . 2_655
O1 U1 Rb4 52.4(3) 2_655 2_655
O1 U1 Rb4 127.6(3) . 2_655
O8 U1 Rb4 71.3(4) . 2_655
O8 U1 Rb4 108.7(4) 2_655 2_655
O9 U1 Rb4 137.3(5) 2_655 .
O9 U1 Rb4 42.7(5) . .
O1 U1 Rb4 127.6(3) 2_655 .
O1 U1 Rb4 52.4(3) . .
O8 U1 Rb4 108.7(4) . .
O8 U1 Rb4 71.3(4) 2_655 .
Rb4 U1 Rb4 180.0 2_655 .
O9 U1 Rb2 109.9(4) 2_655 .
O9 U1 Rb2 70.1(4) . .
O1 U1 Rb2 132.0(3) 2_655 .
O1 U1 Rb2 48.0(3) . .
O8 U1 Rb2 47.3(4) . .
O8 U1 Rb2 132.7(4) 2_655 .
Rb4 U1 Rb2 115.72(7) 2_655 .
Rb4 U1 Rb2 64.28(7) . .
O9 U1 Rb2 70.1(4) 2_655 2_655
O9 U1 Rb2 109.9(4) . 2_655
O1 U1 Rb2 48.0(3) 2_655 2_655
O1 U1 Rb2 132.0(3) . 2_655
O8 U1 Rb2 132.7(4) . 2_655
O8 U1 Rb2 47.3(4) 2_655 2_655
Rb4 U1 Rb2 64.28(7) 2_655 2_655
Rb4 U1 Rb2 115.72(7) . 2_655
Rb2 U1 Rb2 180.0 . 2_655
O9 U1 Rb2 56.4(4) 2_655 2
O9 U1 Rb2 123.6(4) . 2
O1 U1 Rb2 116.5(3) 2_655 2
O1 U1 Rb2 63.5(3) . 2
O8 U1 Rb2 43.5(4) . 2
O8 U1 Rb2 136.5(4) 2_655 2
Rb4 U1 Rb2 69.04(7) 2_655 2
Rb4 U1 Rb2 110.96(7) . 2
Rb2 U1 Rb2 54.64(6) . 2
Rb2 U1 Rb2 125.35(6) 2_655 2
O9 U1 Rb2 123.6(4) 2_655 1_655
O9 U1 Rb2 56.4(4) . 1_655
O1 U1 Rb2 63.5(3) 2_655 1_655
O1 U1 Rb2 116.5(3) . 1_655
O8 U1 Rb2 136.5(4) . 1_655
O8 U1 Rb2 43.5(4) 2_655 1_655
Rb4 U1 Rb2 110.96(7) 2_655 1_655
Rb4 U1 Rb2 69.04(7) . 1_655
Rb2 U1 Rb2 125.36(6) . 1_655
Rb2 U1 Rb2 54.65(6) 2_655 1_655
Rb2 U1 Rb2 180.00(6) 2 1_655
O10 U2 O10 180.0 2_646 .
O10 U2 O7 92.4(5) 2_646 2_646
O10 U2 O7 87.6(5) . 2_646
O10 U2 O7 87.6(5) 2_646 .
O10 U2 O7 92.4(5) . .
O7 U2 O7 180.0 2_646 .
O10 U2 O4 91.6(5) 2_646 2_655
O10 U2 O4 88.4(5) . 2_655
O7 U2 O4 92.2(4) 2_646 2_655
O7 U2 O4 87.8(4) . 2_655
O10 U2 O4 88.4(5) 2_646 1_546
O10 U2 O4 91.6(5) . 1_546
O7 U2 O4 87.8(4) 2_646 1_546
O7 U2 O4 92.2(4) . 1_546
O4 U2 O4 180.0 2_655 1_546
O10 U2 Rb4 140.2(4) 2_646 .
O10 U2 Rb4 39.8(4) . .
O7 U2 Rb4 96.0(4) 2_646 .
O7 U2 Rb4 84.0(4) . .
O4 U2 Rb4 49.4(3) 2_655 .
O4 U2 Rb4 130.6(3) 1_546 .
O10 U2 Rb4 39.8(4) 2_646 2_646
O10 U2 Rb4 140.2(4) . 2_646
O7 U2 Rb4 84.0(4) 2_646 2_646
O7 U2 Rb4 96.0(4) . 2_646
O4 U2 Rb4 130.6(3) 2_655 2_646
O4 U2 Rb4 49.4(3) 1_546 2_646
Rb4 U2 Rb4 180.0 . 2_646
O10 U2 Rb3 43.9(4) 2_646 1_545
O10 U2 Rb3 136.1(4) . 1_545
O7 U2 Rb3 136.0(4) 2_646 1_545
O7 U2 Rb3 44.0(4) . 1_545
O4 U2 Rb3 85.6(3) 2_655 1_545
O4 U2 Rb3 94.4(3) 1_546 1_545
Rb4 U2 Rb3 114.56(7) . 1_545
Rb4 U2 Rb3 65.44(7) 2_646 1_545
O10 U2 Rb3 136.1(4) 2_646 2_656
O10 U2 Rb3 43.9(4) . 2_656
O7 U2 Rb3 44.0(4) 2_646 2_656
O7 U2 Rb3 136.0(4) . 2_656
O4 U2 Rb3 94.4(3) 2_655 2_656
O4 U2 Rb3 85.6(3) 1_546 2_656
Rb4 U2 Rb3 65.44(7) . 2_656
Rb4 U2 Rb3 114.56(7) 2_646 2_656
Rb3 U2 Rb3 180.00(6) 1_545 2_656
O10 U2 Rb1 36.1(4) 2_646 2_746
O10 U2 Rb1 143.9(4) . 2_746
O7 U2 Rb1 73.4(3) 2_646 2_746
O7 U2 Rb1 106.6(3) . 2_746
O4 U2 Rb1 62.7(3) 2_655 2_746
O4 U2 Rb1 117.3(3) 1_546 2_746
Rb4 U2 Rb1 110.80(7) . 2_746
Rb4 U2 Rb1 69.20(7) 2_646 2_746
Rb3 U2 Rb1 66.68(4) 1_545 2_746
Rb3 U2 Rb1 113.32(4) 2_656 2_746
O10 U2 Rb1 143.9(4) 2_646 1_455
O10 U2 Rb1 36.1(4) . 1_455
O7 U2 Rb1 106.6(3) 2_646 1_455
O7 U2 Rb1 73.4(3) . 1_455
O4 U2 Rb1 117.3(3) 2_655 1_455
O4 U2 Rb1 62.7(3) 1_546 1_455
Rb4 U2 Rb1 69.20(7) . 1_455
Rb4 U2 Rb1 110.80(7) 2_646 1_455
Rb3 U2 Rb1 113.32(4) 1_545 1_455
Rb3 U2 Rb1 66.68(4) 2_656 1_455
Rb1 U2 Rb1 180.0 2_746 1_455
O6 U3 O6 180.0 2_545 .
O6 U3 O3 91.9(5) 2_545 2_545
O6 U3 O3 88.1(5) . 2_545
O6 U3 O3 88.1(5) 2_545 .
O6 U3 O3 91.9(5) . .
O3 U3 O3 180.0 2_545 .
O6 U3 O5 89.5(5) 2_545 2
O6 U3 O5 90.5(5) . 2
O3 U3 O5 93.6(5) 2_545 2
O3 U3 O5 86.4(4) . 2
O6 U3 O5 90.5(5) 2_545 1_545
O6 U3 O5 89.5(5) . 1_545
O3 U3 O5 86.4(4) 2_545 1_545
O3 U3 O5 93.6(4) . 1_545
O5 U3 O5 180.0 2 1_545
O6 U3 Rb2 139.0(4) 2_545 1_545
O6 U3 Rb2 41.0(4) . 1_545
O3 U3 Rb2 48.0(3) 2_545 1_545
O3 U3 Rb2 132.0(3) . 1_545
O5 U3 Rb2 99.9(4) 2 1_545
O5 U3 Rb2 80.1(4) 1_545 1_545
O6 U3 Rb2 41.0(4) 2_545 2
O6 U3 Rb2 139.0(4) . 2
O3 U3 Rb2 132.0(3) 2_545 2
O3 U3 Rb2 48.0(3) . 2
O5 U3 Rb2 80.1(4) 2 2
O5 U3 Rb2 99.9(4) 1_545 2
Rb2 U3 Rb2 180.0 1_545 2
O6 U3 Rb1 140.7(4) 2_545 2_646
O6 U3 Rb1 39.3(4) . 2_646
O3 U3 Rb1 97.7(3) 2_545 2_646
O3 U3 Rb1 82.3(3) . 2_646
O5 U3 Rb1 52.0(3) 2 2_646
O5 U3 Rb1 128.0(3) 1_545 2_646
Rb2 U3 Rb1 66.19(4) 1_545 2_646
Rb2 U3 Rb1 113.81(4) 2 2_646
O6 U3 Rb1 39.3(4) 2_545 1_454
O6 U3 Rb1 140.7(4) . 1_454
O3 U3 Rb1 82.3(3) 2_545 1_454
O3 U3 Rb1 97.7(3) . 1_454
O5 U3 Rb1 128.0(3) 2 1_454
O5 U3 Rb1 52.0(3) 1_545 1_454
Rb2 U3 Rb1 113.81(4) 1_545 1_454
Rb2 U3 Rb1 66.19(4) 2 1_454
Rb1 U3 Rb1 180.0 2_646 1_454
O6 U3 Rb3 94.3(3) 2_545 1_445
O6 U3 Rb3 85.7(3) . 1_445
O3 U3 Rb3 47.2(3) 2_545 1_445
O3 U3 Rb3 132.8(3) . 1_445
O5 U3 Rb3 46.5(4) 2 1_445
O5 U3 Rb3 133.5(4) 1_545 1_445
Rb2 U3 Rb3 66.42(4) 1_545 1_445
Rb2 U3 Rb3 113.58(4) 2 1_445
Rb1 U3 Rb3 66.57(4) 2_646 1_445
Rb1 U3 Rb3 113.43(4) 1_454 1_445
O6 U3 Rb3 85.7(3) 2_545 2_655
O6 U3 Rb3 94.3(3) . 2_655
O3 U3 Rb3 132.8(3) 2_545 2_655
O3 U3 Rb3 47.2(3) . 2_655
O5 U3 Rb3 133.5(4) 2 2_655
O5 U3 Rb3 46.5(4) 1_545 2_655
Rb2 U3 Rb3 113.58(4) 1_545 2_655
Rb2 U3 Rb3 66.42(4) 2 2_655
Rb1 U3 Rb3 113.43(4) 2_646 2_655
Rb1 U3 Rb3 66.57(4) 1_454 2_655
Rb3 U3 Rb3 180.0 1_445 2_655
O6 Rb1 O10 109.7(4) 2_646 1_655
O6 Rb1 O2 169.9(4) 2_646 2_655
O10 Rb1 O2 78.8(3) 1_655 2_655
O6 Rb1 O4 119.3(3) 2_646 2_655
O10 Rb1 O4 130.6(3) 1_655 2_655
O2 Rb1 O4 53.2(3) 2_655 2_655
O6 Rb1 OW1 86.8(3) 2_646 .
O10 Rb1 OW1 88.7(2) 1_655 .
O2 Rb1 OW1 88.1(3) 2_655 .
O4 Rb1 OW1 99.2(2) 2_655 .
O6 Rb1 O5 56.1(4) 2_646 1_646
O10 Rb1 O5 67.5(3) 1_655 1_646
O2 Rb1 O5 133.8(4) 2_655 1_646
O4 Rb1 O5 138.2(3) 2_655 1_646
OW1 Rb1 O5 120.4(3) . 1_646
O6 Rb1 O7 69.0(3) 2_646 2_646
O10 Rb1 O7 140.9(3) 1_655 2_646
O2 Rb1 O7 108.0(3) 2_655 2_646
O4 Rb1 O7 60.8(3) 2_655 2_646
OW1 Rb1 O7 129.2(2) . 2_646
O5 Rb1 O7 82.6(3) 1_646 2_646
O6 Rb1 O2 80.5(3) 2_646 1_646
O10 Rb1 O2 92.1(3) 1_655 1_646
O2 Rb1 O2 105.0(3) 2_655 1_646
O4 Rb1 O2 90.3(3) 2_655 1_646
OW1 Rb1 O2 166.8(2) . 1_646
O5 Rb1 O2 48.5(3) 1_646 1_646
O7 Rb1 O2 48.8(3) 2_646 1_646
O6 Rb1 Ge2 77.9(3) 2_646 1_646
O10 Rb1 Ge2 67.3(2) 1_655 1_646
O2 Rb1 Ge2 111.0(3) 2_655 1_646
O4 Rb1 Ge2 116.3(2) 2_655 1_646
OW1 Rb1 Ge2 144.45(6) . 1_646
O5 Rb1 Ge2 26.9(3) 1_646 1_646
O7 Rb1 Ge2 74.6(2) 2_646 1_646
O2 Rb1 Ge2 28.16(19) 1_646 1_646
O6 Rb1 Ge2 145.4(2) 2_646 2_655
O10 Rb1 Ge2 104.8(3) 1_655 2_655
O2 Rb1 Ge2 26.6(2) 2_655 2_655
O4 Rb1 Ge2 26.53(19) 2_655 2_655
OW1 Rb1 Ge2 94.16(5) . 2_655
O5 Rb1 Ge2 143.4(3) 1_646 2_655
O7 Rb1 Ge2 84.2(2) 2_646 2_655
O2 Rb1 Ge2 98.4(2) 1_646 2_655
Ge2 Rb1 Ge2 116.55(6) 1_646 2_655
O6 Rb1 Ge1 63.4(3) 2_646 2_646
O10 Rb1 Ge1 116.3(2) 1_655 2_646
O2 Rb1 Ge1 118.3(3) 2_655 2_646
O4 Rb1 Ge1 82.5(2) 2_655 2_646
OW1 Rb1 Ge1 145.59(6) . 2_646
O5 Rb1 Ge1 57.6(2) 1_646 2_646
O7 Rb1 Ge1 26.06(19) 2_646 2_646
O2 Rb1 Ge1 26.57(17) 1_646 2_646
Ge2 Rb1 Ge1 49.05(4) 1_646 2_646
Ge2 Rb1 Ge1 101.02(6) 2_655 2_646
O6 Rb1 Rb1 126.7(3) 2_646 2_746
O10 Rb1 Rb1 83.5(3) 1_655 2_746
O2 Rb1 Rb1 58.3(3) 2_655 2_746
O4 Rb1 Rb1 63.4(2) 2_655 2_746
OW1 Rb1 Rb1 146.35(7) . 2_746
O5 Rb1 Rb1 86.5(3) 1_646 2_746
O7 Rb1 Rb1 69.7(3) 2_646 2_746
O2 Rb1 Rb1 46.7(2) 1_646 2_746
Ge2 Rb1 Rb1 59.59(5) 1_646 2_746
Ge2 Rb1 Rb1 56.96(5) 2_655 2_746
Ge1 Rb1 Rb1 64.55(5) 2_646 2_746
O6 Rb2 O3 56.2(3) 1_565 2
O6 Rb2 O8 152.2(4) 1_565 2
O3 Rb2 O8 96.5(3) 2 2
O6 Rb2 O8 79.0(4) 1_565 .
O3 Rb2 O8 78.4(3) 2 .
O8 Rb2 O8 102.3(3) 2 .
O6 Rb2 O1 114.4(3) 1_565 .
O3 Rb2 O1 138.3(3) 2 .
O8 Rb2 O1 89.0(4) 2 .
O8 Rb2 O1 60.1(3) . .
O6 Rb2 OW1 84.4(2) 1_565 1_455
O3 Rb2 OW1 119.4(2) 2 1_455
O8 Rb2 OW1 108.2(3) 2 1_455
O8 Rb2 OW1 141.8(3) . 1_455
O1 Rb2 OW1 97.5(2) . 1_455
O6 Rb2 O2 157.1(3) 1_565 2
O3 Rb2 O2 146.7(3) 2 2
O8 Rb2 O2 50.5(3) 2 2
O8 Rb2 O2 101.9(4) . 2
O1 Rb2 O2 50.8(3) . 2
OW1 Rb2 O2 81.1(2) 1_455 2
O6 Rb2 O9 105.7(3) 1_565 1_455
O3 Rb2 O9 60.8(3) 2 1_455
O8 Rb2 O9 49.7(4) 2 1_455
O8 Rb2 O9 121.9(3) . 1_455
O1 Rb2 O9 138.7(3) . 1_455
OW1 Rb2 O9 95.6(2) 1_455 1_455
O2 Rb2 O9 93.3(3) 2 1_455
O6 Rb2 Rb2 123.1(2) 1_565 2
O3 Rb2 Rb2 85.9(2) 2 2
O8 Rb2 Rb2 51.7(3) 2 2
O8 Rb2 Rb2 50.6(3) . 2
O1 Rb2 Rb2 65.5(2) . 2
OW1 Rb2 Rb2 151.41(9) 1_455 2
O2 Rb2 Rb2 70.3(2) 2 2
O9 Rb2 Rb2 85.0(2) 1_455 2
O6 Rb2 Ge1 77.4(2) 1_565 2
O3 Rb2 Ge1 25.6(2) 2 2
O8 Rb2 Ge1 78.0(3) 2 2
O8 Rb2 Ge1 65.9(3) . 2
O1 Rb2 Ge1 119.8(2) . 2
OW1 Rb2 Ge1 142.50(7) 1_455 2
O2 Rb2 Ge1 124.3(2) 2 2
O9 Rb2 Ge1 59.4(2) 1_455 2
Rb2 Rb2 Ge1 60.49(6) 2 2
O6 Rb2 Ge1 139.4(3) 1_565 .
O3 Rb2 Ge1 145.5(2) 2 .
O8 Rb2 Ge1 65.9(3) 2 .
O8 Rb2 Ge1 77.0(3) . .
O1 Rb2 Ge1 25.2(2) . .
OW1 Rb2 Ge1 94.81(5) 1_455 .
O2 Rb2 Ge1 26.68(18) 2 .
O9 Rb2 Ge1 114.7(3) 1_455 .
Rb2 Rb2 Ge1 59.77(6) 2 .
Ge1 Rb2 Ge1 120.26(6) 2 .
O6 Rb2 Ge2 171.4(2) 1_565 2
O3 Rb2 Ge2 121.3(2) 2 2
O8 Rb2 Ge2 25.1(3) 2 2
O8 Rb2 Ge2 109.1(3) . 2
O1 Rb2 Ge2 73.2(2) . 2
OW1 Rb2 Ge2 90.68(5) 1_455 2
O2 Rb2 Ge2 26.5(2) 2 2
O9 Rb2 Ge2 67.7(2) 1_455 2
Rb2 Rb2 Ge2 63.03(6) 2 2
Ge1 Rb2 Ge2 102.78(6) 2 2
Ge1 Rb2 Ge2 47.96(4) . 2
O9 Rb3 O7 149.8(4) . 1_565
O9 Rb3 O10 121.1(4) . 2_656
O7 Rb3 O10 56.5(3) 1_565 2_656
O9 Rb3 O5 129.8(4) . 2_665
O7 Rb3 O5 79.4(4) 1_565 2_665
O10 Rb3 O5 68.8(3) 2_656 2_665
O9 Rb3 O6 84.4(4) . 1_565
O7 Rb3 O6 71.8(3) 1_565 1_565
O10 Rb3 O6 112.9(3) 2_656 1_565
O5 Rb3 O6 141.0(4) 2_665 1_565
O9 Rb3 O3 70.2(3) . 2_655
O7 Rb3 O3 139.8(4) 1_565 2_655
O10 Rb3 O3 117.5(3) 2_656 2_655
O5 Rb3 O3 63.6(3) 2_665 2_655
O6 Rb3 O3 129.5(3) 1_565 2_655
O9 Rb3 Rb3 106.2(3) . 2_665
O7 Rb3 Rb3 90.3(3) 1_565 2_665
O10 Rb3 Rb3 130.3(3) 2_656 2_665
O5 Rb3 Rb3 69.5(2) 2_665 2_665
O6 Rb3 Rb3 84.6(2) 1_565 2_665
O3 Rb3 Rb3 63.2(2) 2_655 2_665
O9 Rb3 Ge1 146.6(3) . 1_565
O7 Rb3 Ge1 24.5(2) 1_565 1_565
O10 Rb3 Ge1 79.9(2) 2_656 1_565
O5 Rb3 Ge1 80.3(3) 2_665 1_565
O6 Rb3 Ge1 62.6(3) 1_565 1_565
O3 Rb3 Ge1 126.2(2) 2_655 1_565
Rb3 Rb3 Ge1 67.51(6) 2_665 1_565
O9 Rb3 U2 140.9(3) . 1_565
O7 Rb3 U2 32.0(2) 1_565 1_565
O10 Rb3 U2 24.6(2) 2_656 1_565
O5 Rb3 U2 69.1(3) 2_665 1_565
O6 Rb3 U2 96.8(3) 1_565 1_565
O3 Rb3 U2 130.4(2) 2_655 1_565
Rb3 Rb3 U2 112.90(9) 2_665 1_565
Ge1 Rb3 U2 55.33(4) 1_565 1_565
O9 Rb3 Rb4 40.8(3) . .
O7 Rb3 Rb4 116.4(3) 1_565 .
O10 Rb3 Rb4 83.3(2) 2_656 .
O5 Rb3 Rb4 132.6(3) 2_665 .
O6 Rb3 Rb4 84.6(2) 1_565 .
O3 Rb3 Rb4 100.7(2) 2_655 .
Rb3 Rb3 Rb4 146.18(12) 2_665 .
Ge1 Rb3 Rb4 132.76(8) 1_565 .
U2 Rb3 Rb4 100.17(8) 1_565 .
O9 Rb3 U3 99.6(3) . 1_665
O7 Rb3 U3 110.5(3) 1_565 1_665
O10 Rb3 U3 92.2(2) 2_656 1_665
O5 Rb3 U3 31.9(3) 2_665 1_665
O6 Rb3 U3 148.1(2) 1_565 1_665
O3 Rb3 U3 31.8(2) 2_655 1_665
Rb3 Rb3 U3 63.75(5) 2_665 1_665
Ge1 Rb3 U3 105.64(5) 1_565 1_665
U2 Rb3 U3 99.44(5) 1_565 1_665
Rb4 Rb3 U3 118.91(7) . 1_665
O9 Rb3 U3 94.9(3) . 1_565
O7 Rb3 U3 70.0(2) 1_565 1_565
O10 Rb3 U3 122.9(2) 2_656 1_565
O5 Rb3 U3 121.7(3) 2_665 1_565
O6 Rb3 U3 22.6(2) 1_565 1_565
O3 Rb3 U3 115.8(2) 2_655 1_565
Rb3 Rb3 U3 62.48(6) 2_665 1_565
Ge1 Rb3 U3 52.37(3) 1_565 1_565
U2 Rb3 U3 100.82(4) 1_565 1_565
Rb4 Rb3 U3 105.62(7) . 1_565
U3 Rb3 U3 126.23(5) 1_665 1_565
O10 Rb4 O9 141.2(4) . .
O10 Rb4 O4 59.7(3) . 2_655
O9 Rb4 O4 98.9(4) . 2_655
O10 Rb4 O1 82.8(4) . .
O9 Rb4 O1 59.2(4) . .
O4 Rb4 O1 74.1(3) 2_655 .
O10 Rb4 Rb4 108.2(3) . 2_656
O9 Rb4 Rb4 110.1(4) . 2_656
O4 Rb4 Rb4 129.7(3) 2_655 2_656
O1 Rb4 Rb4 156.2(3) . 2_656
O10 Rb4 U1 115.1(3) . .
O9 Rb4 U1 26.4(3) . .
O4 Rb4 U1 78.9(2) 2_655 .
O1 Rb4 U1 36.2(2) . .
Rb4 Rb4 U1 136.5(2) 2_656 .
O10 Rb4 U2 24.9(3) . .
O9 Rb4 U2 123.7(4) . .
O4 Rb4 U2 35.19(19) 2_655 .
O1 Rb4 U2 73.9(2) . .
Rb4 Rb4 U2 124.44(19) 2_656 .
U1 Rb4 U2 97.95(11) . .
O10 Rb4 Ge2 81.5(3) . 2_655
O9 Rb4 Ge2 75.1(3) . 2_655
O4 Rb4 Ge2 24.0(2) 2_655 2_655
O1 Rb4 Ge2 64.4(2) . 2_655
Rb4 Rb4 Ge2 136.75(19) 2_656 2_655
U1 Rb4 Ge2 57.62(7) . 2_655
U2 Rb4 Ge2 56.55(7) . 2_655
O10 Rb4 Ge1 61.3(3) . .
O9 Rb4 Ge1 80.7(3) . .
O4 Rb4 Ge1 65.6(2) 2_655 .
O1 Rb4 Ge1 21.6(2) . .
Rb4 Rb4 Ge1 156.6(2) 2_656 .
U1 Rb4 Ge1 56.60(6) . .
U2 Rb4 Ge1 55.02(6) . .
Ge2 Rb4 Ge1 65.23(8) 2_655 .
O10 Rb4 Rb3 167.1(3) . .
O9 Rb4 Rb3 41.5(3) . .
O4 Rb4 Rb3 132.1(2) 2_655 .
O1 Rb4 Rb3 95.2(2) . .
Rb4 Rb4 Rb3 69.18(15) 2_656 .
U1 Rb4 Rb3 67.61(7) . .
U2 Rb4 Rb3 164.71(13) . .
Ge2 Rb4 Rb3 109.28(10) 2_655 .
Ge1 Rb4 Rb3 115.94(10) . .
O10 Rb4 Rb2 97.3(3) . .
O9 Rb4 Rb2 64.4(3) . .
O4 Rb4 Rb2 120.6(3) 2_655 .
O1 Rb4 Rb2 47.7(2) . .
Rb4 Rb4 Rb2 108.96(19) 2_656 .
U1 Rb4 Rb2 62.15(7) . .
U2 Rb4 Rb2 105.94(10) . .
Ge2 Rb4 Rb2 111.42(11) 2_655 .
Ge1 Rb4 Rb2 55.84(7) . .
Rb3 Rb4 Rb2 72.46(8) . .
O10 Rb4 Rb3 44.4(3) . 2_656
O9 Rb4 Rb3 172.4(3) . 2_656
O4 Rb4 Rb3 80.1(2) 2_655 2_656
O1 Rb4 Rb3 127.1(2) . 2_656
Rb4 Rb4 Rb3 65.82(13) 2_656 2_656
U1 Rb4 Rb3 156.95(14) . 2_656
U2 Rb4 Rb3 59.09(7) . 2_656
Ge2 Rb4 Rb3 103.22(10) 2_655 2_656
Ge1 Rb4 Rb3 105.49(10) . 2_656
Rb3 Rb4 Rb3 135.01(12) . 2_656
Rb2 Rb4 Rb3 122.68(10) . 2_656
O1 Ge1 O3 111.7(5) . .
O1 Ge1 O7 114.2(6) . .
O3 Ge1 O7 110.6(6) . .
O1 Ge1 O2 105.8(6) . 2
O3 Ge1 O2 108.7(6) . 2
O7 Ge1 O2 105.4(7) . 2
O1 Ge1 Rb2 76.2(4) . 2
O3 Ge1 Rb2 49.9(4) . 2
O7 Ge1 Rb2 160.2(5) . 2
O2 Ge1 Rb2 86.7(5) 2 2
O1 Ge1 Rb3 119.9(4) . 1_545
O3 Ge1 Rb3 69.6(4) . 1_545
O7 Ge1 Rb3 43.0(5) . 1_545
O2 Ge1 Rb3 131.6(5) 2 1_545
Rb2 Ge1 Rb3 117.43(6) 2 1_545
O1 Ge1 Rb2 51.4(4) . .
O3 Ge1 Rb2 109.3(4) . .
O7 Ge1 Rb2 140.0(5) . .
O2 Ge1 Rb2 57.6(5) 2 .
Rb2 Ge1 Rb2 59.74(6) 2 .
Rb3 Ge1 Rb2 170.74(6) 1_545 .
O1 Ge1 Rb1 155.0(4) . 2_646
O3 Ge1 Rb1 93.2(4) . 2_646
O7 Ge1 Rb1 55.0(4) . 2_646
O2 Ge1 Rb1 62.1(5) 2 2_646
Rb2 Ge1 Rb1 121.88(5) 2 2_646
Rb3 Ge1 Rb1 69.63(5) 1_545 2_646
Rb2 Ge1 Rb1 119.57(5) . 2_646
O1 Ge1 Rb4 40.2(4) . .
O3 Ge1 Rb4 150.4(4) . .
O7 Ge1 Rb4 82.7(5) . .
O2 Ge1 Rb4 92.0(5) 2 .
Rb2 Ge1 Rb4 113.04(8) 2 .
Rb3 Ge1 Rb4 112.26(8) 1_545 .
Rb2 Ge1 Rb4 63.91(7) . .
Rb1 Ge1 Rb4 115.59(7) 2_646 .
O5 Ge2 O8 116.0(7) . .
O5 Ge2 O4 115.0(6) . .
O8 Ge2 O4 113.0(6) . .
O5 Ge2 O2 107.1(6) . .
O8 Ge2 O2 102.7(7) . .
O4 Ge2 O2 100.7(5) . .
O5 Ge2 Rb1 60.5(4) . 1_464
O8 Ge2 Rb1 167.6(5) . 1_464
O4 Ge2 Rb1 78.2(4) . 1_464
O2 Ge2 Rb1 68.8(5) . 1_464
O5 Ge2 Rb1 123.9(4) . 2_655
O8 Ge2 Rb1 118.6(6) . 2_655
O4 Ge2 Rb1 51.4(4) . 2_655
O2 Ge2 Rb1 49.3(4) . 2_655
Rb1 Ge2 Rb1 63.45(6) 1_464 2_655
O5 Ge2 Rb2 141.4(4) . 2
O8 Ge2 Rb2 48.7(5) . 2
O4 Ge2 Rb2 103.0(4) . 2
O2 Ge2 Rb2 57.2(5) . 2
Rb1 Ge2 Rb2 125.40(6) 1_464 2
Rb1 Ge2 Rb2 75.21(6) 2_655 2
O5 Ge2 Rb4 143.7(4) . 2_655
O8 Ge2 Rb4 69.8(5) . 2_655
O4 Ge2 Rb4 43.4(4) . 2_655
O2 Ge2 Rb4 106.0(4) . 2_655
Rb1 Ge2 Rb4 120.57(8) 1_464 2_655
Rb1 Ge2 Rb4 70.17(7) 2_655 2_655
Rb2 Ge2 Rb4 71.24(8) 2 2_655
O5 Ge2 Rb2 86.1(4) . .
O8 Ge2 Rb2 45.3(5) . .
O4 Ge2 Rb2 156.9(4) . .
O2 Ge2 Rb2 80.5(4) . .
Rb1 Ge2 Rb2 122.70(6) 1_464 .
Rb1 Ge2 Rb2 125.39(6) 2_655 .
Rb2 Ge2 Rb2 57.95(6) 2 .
Rb4 Ge2 Rb2 113.77(8) 2_655 .
Ge1 O1 U1 142.7(7) . .
Ge1 O1 Rb4 118.2(5) . .
U1 O1 Rb4 91.4(4) . .
Ge1 O1 Rb2 103.3(4) . .
U1 O1 Rb2 100.0(4) . .
Rb4 O1 Rb2 87.3(3) . .
Ge1 O2 Ge2 128.9(8) 2 .
Ge1 O2 Rb1 123.4(6) 2 2_655
Ge2 O2 Rb1 104.0(5) . 2_655
Ge1 O2 Rb2 95.7(6) 2 2
Ge2 O2 Rb2 96.3(6) . 2
Rb1 O2 Rb2 97.0(4) 2_655 2
Ge1 O2 Rb1 91.3(6) 2 1_464
Ge2 O2 Rb1 83.0(5) . 1_464
Rb1 O2 Rb1 75.0(3) 2_655 1_464
Rb2 O2 Rb1 171.5(4) 2 1_464
Ge1 O3 U3 129.4(5) . .
Ge1 O3 Rb2 104.5(6) . 2
U3 O3 Rb2 99.0(4) . 2
Ge1 O3 Rb3 121.1(5) . 2_655
U3 O3 Rb3 100.9(4) . 2_655
Rb2 O3 Rb3 93.8(3) 2 2_655
Ge2 O4 U2 137.1(7) . 1_564
Ge2 O4 Rb4 112.6(5) . 2_655
U2 O4 Rb4 95.4(4) 1_564 2_655
Ge2 O4 Rb1 102.1(4) . 2_655
U2 O4 Rb1 106.4(4) 1_564 2_655
Rb4 O4 Rb1 96.4(4) 2_655 2_655
Ge2 O5 U3 132.9(7) . 1_565
Ge2 O5 Rb3 124.7(5) . 2_665
U3 O5 Rb3 101.6(6) 1_565 2_665
Ge2 O5 Rb1 92.6(5) . 1_464
U3 O5 Rb1 94.6(4) 1_565 1_464
Rb3 O5 Rb1 91.6(4) 2_665 1_464
U3 O6 Rb1 117.6(6) . 2_646
U3 O6 Rb2 115.3(6) . 1_545
Rb1 O6 Rb2 98.6(3) 2_646 1_545
U3 O6 Rb3 116.3(4) . 1_545
Rb1 O6 Rb3 96.1(4) 2_646 1_545
Rb2 O6 Rb3 110.2(4) 1_545 1_545
Ge1 O7 U2 137.2(8) . .
Ge1 O7 Rb3 112.5(6) . 1_545
U2 O7 Rb3 104.0(4) . 1_545
Ge1 O7 Rb1 99.0(5) . 2_646
U2 O7 Rb1 100.5(4) . 2_646
Rb3 O7 Rb1 93.3(4) 1_545 2_646
Ge2 O8 U1 138.5(8) . .
Ge2 O8 Rb2 106.2(6) . 2
U1 O8 Rb2 106.1(6) . 2
Ge2 O8 Rb2 111.3(7) . .
U1 O8 Rb2 100.4(5) . .
Rb2 O8 Rb2 77.7(3) 2 .
U1 O9 Rb4 110.9(6) . .
U1 O9 Rb3 150.0(8) . .
Rb4 O9 Rb3 97.7(5) . .
U1 O9 Rb2 99.0(6) . 1_655
Rb4 O9 Rb2 91.3(4) . 1_655
Rb3 O9 Rb2 88.9(3) . 1_655
U2 O10 Rb4 115.3(5) . .
U2 O10 Rb1 122.9(6) . 1_455
Rb4 O10 Rb1 107.6(4) . 1_455
U2 O10 Rb3 111.5(5) . 2_656
Rb4 O10 Rb3 96.0(4) . 2_656
Rb1 O10 Rb3 99.1(4) 1_455 2_656
Rb1 OW1 Rb1 180.0 2_756 .
Rb1 OW1 Rb2 93.34(5) 2_756 2_656
Rb1 OW1 Rb2 86.66(5) . 2_656
Rb1 OW1 Rb2 86.66(5) 2_756 1_655
Rb1 OW1 Rb2 93.34(5) . 1_655
Rb2 OW1 Rb2 180.0 2_656 1_655

loop_
_geom_bond_atom_site_label_1
_geom_bond_atom_site_label_2
_geom_bond_distance
_geom_bond_site_symmetry_2
U1 O9 1.795(15) 2_655
U1 O9 1.795(15) .
U1 O1 2.233(10) 2_655
U1 O1 2.233(10) .
U1 O8 2.250(14) .
U1 O8 2.250(14) 2_655
U1 Rb4 3.776(4) 2_655
U1 Rb4 3.776(4) .
U1 Rb2 4.1488(19) .
U1 Rb2 4.1488(19) 2_655
U1 Rb2 4.270(2) 2
U1 Rb2 4.270(2) 1_655
U2 O10 1.797(12) 2_646
U2 O10 1.797(12) .
U2 O7 2.197(12) 2_646
U2 O7 2.197(12) .
U2 O4 2.233(10) 2_655
U2 O4 2.233(10) 1_546
U2 Rb4 3.858(5) .
U2 Rb4 3.858(5) 2_646
U2 Rb3 4.018(2) 1_545
U2 Rb3 4.018(2) 2_656
U2 Rb1 4.2076(16) 2_746
U2 Rb1 4.2076(16) 1_455
U3 O6 1.806(12) 2_545
U3 O6 1.806(12) .
U3 O3 2.240(11) 2_545
U3 O3 2.240(11) .
U3 O5 2.247(13) 2
U3 O5 2.247(13) 1_545
U3 Rb2 4.061(2) 1_545
U3 Rb2 4.061(2) 2
U3 Rb1 4.0719(17) 2_646
U3 Rb1 4.0719(17) 1_454
U3 Rb3 4.1694(19) 1_445
U3 Rb3 4.1694(19) 2_655
Rb1 O6 2.909(12) 2_646
Rb1 O10 2.951(10) 1_655
Rb1 O2 2.973(13) 2_655
Rb1 O4 3.038(11) 2_655
Rb1 OW1 3.187(2) .
Rb1 O5 3.221(13) 1_646
Rb1 O7 3.257(13) 2_646
Rb1 O2 3.474(16) 1_646
Rb1 Ge2 3.697(2) 1_646
Rb1 Ge2 3.803(2) 2_655
Rb1 Ge1 3.928(2) 2_646
Rb1 Rb1 3.945(4) 2_746
Rb2 O6 2.947(13) 1_565
Rb2 O3 3.055(12) 2
Rb2 O8 3.057(17) 2
Rb2 O8 3.102(15) .
Rb2 O1 3.130(11) .
Rb2 OW1 3.284(2) 1_455
Rb2 O2 3.305(16) 2
Rb2 O9 3.602(14) 1_455
Rb2 Rb2 3.866(5) 2
Rb2 Ge1 3.867(2) 2
Rb2 Ge1 3.895(3) .
Rb2 Ge2 3.910(3) 2
Rb3 O9 2.778(15) .
Rb3 O7 2.875(14) 1_565
Rb3 O10 2.994(13) 2_656
Rb3 O5 3.089(13) 2_665
Rb3 O6 3.094(12) 1_565
Rb3 O3 3.118(11) 2_655
Rb3 Rb3 3.793(4) 2_665
Rb3 Ge1 3.894(3) 1_565
Rb3 Rb4 4.157(5) .
Rb4 O10 2.733(12) .
Rb4 O9 2.742(14) .
Rb4 O4 2.941(13) 2_655
Rb4 O1 2.992(12) .
Rb4 Rb4 3.222(9) 2_656
Rb4 Ge2 3.950(5) 2_655
Rb4 Ge1 4.087(5) .
Ge1 O1 1.707(11) .
Ge1 O3 1.724(11) .
Ge1 O7 1.747(11) .
Ge1 O2 1.758(10) 2
Ge2 O5 1.674(16) .
Ge2 O8 1.730(15) .
Ge2 O4 1.737(11) .
Ge2 O2 1.758(12) .
